data_7123740
loop_
_publ_author_name
'Qin, Guorui'
'Wang, Yang'
'Shi, Xianghui'
'del Rosal, Iker'
'Laurent, Maron'
'Cheng, Jianhua'

_publ_section_title
;
 Monomeric Thorium Dihydrido Complex: A Versatile Precursor to Actinide
 Metallacycles
;
_journal_name_full 'Chemical Communications'
_journal_paper_doi 10.1039/C9CC04013G
_journal_year 2019
_chemical_compound_source 'Toluene and Hexane'
_chemical_formula_moiety 'C99 H132 Th'
_chemical_formula_sum 'C99 H132 Th'
_chemical_formula_weight 1554.08
_chemical_name_common '[(CpAr*)(Cp*)Th(H)(PhC=CHPh)]'
_chemical_properties_physical Air-sensitive,Moisture-sensitive
_space_group_crystal_system triclinic
_space_group_IT_number 2
_space_group_name_Hall '-P 1'
_space_group_name_H-M_alt 'P -1'
_symmetry_space_group_name_Hall '-P 1'
_symmetry_space_group_name_H-M 'P -1'
_atom_sites_solution_hydrogens mixed
_audit_creation_method SHELXL-2018/3
_audit_update_record
;
2019-06-22 deposited with the CCDC.    2019-06-26 downloaded from the CCDC.
;
_cell_angle_alpha 85.2590(10)
_cell_angle_beta 80.1530(10)
_cell_angle_gamma 72.0580(10)
_cell_formula_units_Z 2
_cell_length_a 13.7094(7)
_cell_length_b 15.5474(8)
_cell_length_c 24.9054(13)
_cell_measurement_reflns_used 28527
_cell_measurement_temperature 193(2)
_cell_measurement_theta_max 26.377
_cell_measurement_theta_min 1.580
_cell_volume 4973.4(4)
_computing_molecular_graphics 'ORTEP-3 for Windows (Farrugia, 2012)'
_computing_publication_material 'WinGX publication routines (Farrugia, 2012)'
_computing_structure_refinement 'SHELXL-2018/3 (Sheldrick, 2018)'
_computing_structure_solution 'SHELXS-2018 (Sheldrick, 2018)'
_diffrn_ambient_temperature 193(2)
_diffrn_measured_fraction_theta_full 0.977
_diffrn_measured_fraction_theta_max 0.977
_diffrn_measurement_device_type 'CCD area detector'
_diffrn_measurement_method 'phi and omega scans'
_diffrn_radiation_type MoK\a
_diffrn_radiation_wavelength 0.71073
_diffrn_reflns_av_R_equivalents 0.0324
_diffrn_reflns_av_unetI/netI 0.0712
_diffrn_reflns_Laue_measured_fraction_full 0.977
_diffrn_reflns_Laue_measured_fraction_max 0.977
_diffrn_reflns_limit_h_max 9
_diffrn_reflns_limit_h_min -16
_diffrn_reflns_limit_k_max 16
_diffrn_reflns_limit_k_min -18
_diffrn_reflns_limit_l_max 27
_diffrn_reflns_limit_l_min -29
_diffrn_reflns_number 25569
_diffrn_reflns_point_group_measured_fraction_full 0.977
_diffrn_reflns_point_group_measured_fraction_max 0.977
_diffrn_reflns_theta_full 25.000
_diffrn_reflns_theta_max 25.000
_diffrn_reflns_theta_min 1.580
_exptl_absorpt_coefficient_mu 1.537
_exptl_absorpt_correction_T_max 0.844
_exptl_absorpt_correction_T_min 0.743
_exptl_absorpt_correction_type empirical
_exptl_absorpt_process_details 'Sheldrick, G. M. SADABS, Version 2.10; Bruker AXS, Inc.: Madison, WI 2003.'
_exptl_crystal_colour Pale-Yellow
_exptl_crystal_density_diffrn 1.038
_exptl_crystal_density_method 'not measured'
_exptl_crystal_description Block
_exptl_crystal_F_000 1632
_exptl_crystal_recrystallization_method 'Re-crystallisation from solvent'
_exptl_crystal_size_max 0.200
_exptl_crystal_size_mid 0.170
_exptl_crystal_size_min 0.110
_refine_diff_density_max 1.382
_refine_diff_density_min -1.160
_refine_diff_density_rms 0.098
_refine_ls_extinction_method none
_refine_ls_goodness_of_fit_ref 1.009
_refine_ls_hydrogen_treatment mixed
_refine_ls_matrix_type full
_refine_ls_number_parameters 837
_refine_ls_number_reflns 17122
_refine_ls_number_restraints 46
_refine_ls_restrained_S_all 1.015
_refine_ls_R_factor_all 0.0594
_refine_ls_R_factor_gt 0.0472
_refine_ls_shift/su_max 0.002
_refine_ls_shift/su_mean 0.000
_refine_ls_structure_factor_coef Fsqd
_refine_ls_weighting_details 'w=1/[\s^2^(Fo^2^)+(0.0678P)^2^] where P=(Fo^2^+2Fc^2^)/3'
_refine_ls_weighting_scheme calc
_refine_ls_wR_factor_gt 0.1133
_refine_ls_wR_factor_ref 0.1210
_reflns_Friedel_coverage 0.000
_reflns_number_gt 14281
_reflns_number_total 17122
_reflns_threshold_expression 'I > 2\s(I)'
_cod_data_source_file c9cc04013g2.cif
_cod_data_source_block D156
_cod_database_code 7123740
_shelx_shelxl_version_number 2018/3
_shelx_space_group_comment
;
The symmetry employed for this shelxl refinement is uniquely defined
by the following loop, which should always be used as a source of
symmetry information in preference to the above space-group names.
They are only intended as comments.
;
_shelx_estimated_absorpt_t_min 0.749
_shelx_estimated_absorpt_t_max 0.849

loop_
_space_group_symop_operation_xyz
'x, y, z'
'-x, -y, -z'

loop_
_atom_site_label
_atom_site_type_symbol
_atom_site_fract_x
_atom_site_fract_y
_atom_site_fract_z
_atom_site_U_iso_or_equiv
_atom_site_adp_type
_atom_site_occupancy
_atom_site_site_symmetry_order
_atom_site_calc_flag
_atom_site_refinement_flags_posn
_atom_site_refinement_flags_adp
_atom_site_refinement_flags_occupancy
_atom_site_disorder_assembly
_atom_site_disorder_group
C2 C 0.3069(4) 0.6413(3) 0.3516(2) 0.0343(11) Uani 1 1 d . . . . .
C3 C 0.2557(4) 0.6921(3) 0.3942(2) 0.0370(12) Uani 1 1 d D . . . .
C4 C 0.2553(6) 0.6866(5) 0.4530(3) 0.0750(9) Uani 1 1 d . . . . .
C5 C 0.1907(6) 0.7599(5) 0.4833(3) 0.0750(9) Uani 1 1 d . . . . .
H5 H 0.144190 0.808068 0.465933 0.090 Uiso 1 1 calc R U . . .
C6 C 0.1934(6) 0.7635(5) 0.5380(3) 0.0750(9) Uani 1 1 d . . . . .
H6 H 0.152722 0.815974 0.557401 0.090 Uiso 1 1 calc R U . . .
C7 C 0.2554(5) 0.6906(5) 0.5652(3) 0.0750(9) Uani 1 1 d . . . . .
H7 H 0.252321 0.690036 0.603584 0.090 Uiso 1 1 calc R U . . .
C8 C 0.3210(5) 0.6194(5) 0.5351(3) 0.0750(9) Uani 1 1 d . . . . .
H8 H 0.367112 0.571062 0.552635 0.090 Uiso 1 1 calc R U . . .
C9 C 0.3211(5) 0.6172(5) 0.4806(3) 0.0750(9) Uani 1 1 d . . . . .
H9 H 0.367190 0.567040 0.460883 0.090 Uiso 1 1 calc R U . . .
C10 C 0.3821(4) 0.5502(3) 0.35586(19) 0.0344(11) Uani 1 1 d . . . . .
C11 C 0.4882(4) 0.5339(3) 0.3366(2) 0.0398(12) Uani 1 1 d . . . . .
H11 H 0.513725 0.582229 0.321182 0.048 Uiso 1 1 calc R U . . .
C12 C 0.5557(4) 0.4475(4) 0.3401(2) 0.0487(14) Uani 1 1 d . . . . .
H12 H 0.627859 0.437853 0.328590 0.058 Uiso 1 1 calc R U . . .
C13 C 0.5210(5) 0.3751(4) 0.3600(3) 0.0556(16) Uani 1 1 d . . . . .
H13 H 0.567734 0.315619 0.360616 0.067 Uiso 1 1 calc R U . . .
C14 C 0.4181(5) 0.3910(4) 0.3786(2) 0.0547(16) Uani 1 1 d . . . . .
H14 H 0.393281 0.341643 0.392623 0.066 Uiso 1 1 calc R U . . .
C15 C 0.3485(4) 0.4767(4) 0.3776(2) 0.0448(13) Uani 1 1 d . . . . .
H15 H 0.277345 0.485766 0.391913 0.054 Uiso 1 1 calc R U . . .
C20 C 0.1061(4) 0.6737(3) 0.2391(2) 0.0369(12) Uani 1 1 d . . . . .
C21 C 0.0402(4) 0.7656(3) 0.2432(2) 0.0386(12) Uani 1 1 d . . . . .
C22 C -0.0023(4) 0.7797(3) 0.2984(2) 0.0414(13) Uani 1 1 d . . . . .
C23 C 0.0372(4) 0.6988(4) 0.3287(2) 0.0395(12) Uani 1 1 d . . . . .
C24 C 0.1029(4) 0.6334(3) 0.2924(2) 0.0365(12) Uani 1 1 d . . . . .
C25 C 0.1560(4) 0.6235(4) 0.1874(2) 0.0481(14) Uani 1 1 d . . . . .
H25A H 0.148013 0.666129 0.156060 0.072 Uiso 1 1 calc R U . . .
H25B H 0.229987 0.594364 0.188753 0.072 Uiso 1 1 calc R U . . .
H25C H 0.122537 0.577383 0.183847 0.072 Uiso 1 1 calc R U . . .
C26 C 0.0111(4) 0.8298(4) 0.1951(2) 0.0485(14) Uani 1 1 d . . . . .
H26A H 0.053196 0.802716 0.161333 0.073 Uiso 1 1 calc R U . . .
H26B H -0.062555 0.840991 0.192966 0.073 Uiso 1 1 calc R U . . .
H26C H 0.023771 0.887193 0.199923 0.073 Uiso 1 1 calc R U . . .
C27 C -0.0888(4) 0.8615(4) 0.3200(3) 0.0571(16) Uani 1 1 d . . . . .
H27A H -0.104505 0.855224 0.359728 0.086 Uiso 1 1 calc R U . . .
H27B H -0.067292 0.916046 0.310278 0.086 Uiso 1 1 calc R U . . .
H27C H -0.150858 0.866390 0.303906 0.086 Uiso 1 1 calc R U . . .
C28 C 0.0052(5) 0.6852(4) 0.3889(3) 0.0579(16) Uani 1 1 d . . . . .
H28A H -0.041066 0.742343 0.404140 0.087 Uiso 1 1 calc R U . . .
H28B H -0.031104 0.639141 0.394919 0.087 Uiso 1 1 calc R U . . .
H28C H 0.066989 0.665372 0.406970 0.087 Uiso 1 1 calc R U . . .
C29 C 0.1477(4) 0.5345(3) 0.3042(3) 0.0492(14) Uani 1 1 d . . . . .
H29A H 0.190757 0.505390 0.271166 0.074 Uiso 1 1 calc R U . . .
H29B H 0.190361 0.525767 0.333158 0.074 Uiso 1 1 calc R U . . .
H29C H 0.091367 0.507539 0.315973 0.074 Uiso 1 1 calc R U . . .
C30 C 0.2938(4) 0.8533(3) 0.20104(19) 0.0294(10) Uani 1 1 d . . . . .
C31 C 0.3799(3) 0.7803(3) 0.21567(18) 0.0271(10) Uani 1 1 d . . . . .
C32 C 0.4057(3) 0.8020(3) 0.26535(19) 0.0273(10) Uani 1 1 d . . . . .
C33 C 0.3318(3) 0.8863(3) 0.28229(19) 0.0270(10) Uani 1 1 d . . . . .
C34 C 0.2639(4) 0.9172(3) 0.24341(19) 0.0301(11) Uani 1 1 d . . . . .
C35 C 0.2547(3) 0.8655(3) 0.14797(18) 0.0288(10) Uani 1 1 d . . . . .
C36 C 0.2129(4) 0.9535(3) 0.1272(2) 0.0348(11) Uani 1 1 d . . . . .
H36 H 0.207779 1.003319 0.148335 0.042 Uiso 1 1 calc R U . . .
C37 C 0.1788(4) 0.9706(3) 0.0768(2) 0.0379(12) Uani 1 1 d . . . . .
C38 C 0.1281(5) 1.0675(4) 0.0578(2) 0.0571(11) Uani 1 1 d D . . . .
C39 C 0.1151(10) 1.0754(7) -0.0035(4) 0.0571(11) Uani 0.640(12) 1 d D . P A 2
H39A H 0.182836 1.050204 -0.025843 0.086 Uiso 0.640(12) 1 calc R U P A 2
H39B H 0.068026 1.041769 -0.009256 0.086 Uiso 0.640(12) 1 calc R U P A 2
H39C H 0.086132 1.139181 -0.014110 0.086 Uiso 0.640(12) 1 calc R U P A 2
C40 C 0.0235(8) 1.1063(7) 0.0916(5) 0.0571(11) Uani 0.640(12) 1 d D . P A 2
H40A H -0.007836 1.168501 0.078731 0.086 Uiso 0.640(12) 1 calc R U P A 2
H40B H -0.021565 1.069538 0.088053 0.086 Uiso 0.640(12) 1 calc R U P A 2
H40C H 0.031684 1.106317 0.129884 0.086 Uiso 0.640(12) 1 calc R U P A 2
C41 C 0.1984(9) 1.1259(6) 0.0633(5) 0.0571(11) Uani 0.640(12) 1 d D . P A 2
H41A H 0.266593 1.100786 0.041410 0.086 Uiso 0.640(12) 1 calc R U P A 2
H41B H 0.166820 1.187944 0.050460 0.086 Uiso 0.640(12) 1 calc R U P A 2
H41C H 0.206467 1.126018 0.101675 0.086 Uiso 0.640(12) 1 calc R U P A 2
C39' C 0.1565(17) 1.0850(13) -0.0031(5) 0.0571(11) Uani 0.360(12) 1 d D . P A 1
H39D H 0.121474 1.148181 -0.012641 0.086 Uiso 0.360(12) 1 calc R U P A 1
H39E H 0.231732 1.073189 -0.012322 0.086 Uiso 0.360(12) 1 calc R U P A 1
H39F H 0.134417 1.044992 -0.023645 0.086 Uiso 0.360(12) 1 calc R U P A 1
C40' C 0.0090(10) 1.0849(13) 0.0741(9) 0.0571(11) Uani 0.360(12) 1 d D . P A 1
H40D H -0.027539 1.146619 0.062753 0.086 Uiso 0.360(12) 1 calc R U P A 1
H40E H -0.012790 1.041646 0.056161 0.086 Uiso 0.360(12) 1 calc R U P A 1
H40F H -0.007584 1.077299 0.113760 0.086 Uiso 0.360(12) 1 calc R U P A 1
C41' C 0.1517(17) 1.1389(10) 0.0892(8) 0.0571(11) Uani 0.360(12) 1 d D . P A 1
H41D H 0.117335 1.199617 0.075413 0.086 Uiso 0.360(12) 1 calc R U P A 1
H41E H 0.125908 1.133175 0.128171 0.086 Uiso 0.360(12) 1 calc R U P A 1
H41F H 0.226798 1.128939 0.084046 0.086 Uiso 0.360(12) 1 calc R U P A 1
C42 C 0.1871(4) 0.8957(4) 0.0468(2) 0.0447(13) Uani 1 1 d . . . . .
H42 H 0.162115 0.905923 0.012842 0.054 Uiso 1 1 calc R U . . .
C43 C 0.2305(4) 0.8065(3) 0.0646(2) 0.0380(12) Uani 1 1 d . . . . .
C44 C 0.2390(4) 0.7293(4) 0.0287(2) 0.0445(13) Uani 1 1 d . . . . .
C45 C 0.1301(5) 0.7164(4) 0.0329(3) 0.0672(19) Uani 1 1 d . . . . .
H45A H 0.134522 0.666687 0.009951 0.101 Uiso 1 1 calc R U . . .
H45B H 0.105425 0.702098 0.070885 0.101 Uiso 1 1 calc R U . . .
H45C H 0.081673 0.772231 0.020556 0.101 Uiso 1 1 calc R U . . .
C46 C 0.2756(6) 0.7487(5) -0.0313(2) 0.069(2) Uani 1 1 d . . . . .
H46A H 0.280023 0.697320 -0.052949 0.104 Uiso 1 1 calc R U . . .
H46B H 0.226218 0.803308 -0.044322 0.104 Uiso 1 1 calc R U . . .
H46C H 0.344174 0.757745 -0.035232 0.104 Uiso 1 1 calc R U . . .
C47 C 0.3131(5) 0.6397(4) 0.0459(3) 0.0588(17) Uani 1 1 d . . . . .
H47A H 0.315803 0.592255 0.021641 0.088 Uiso 1 1 calc R U . . .
H47B H 0.382647 0.646034 0.043704 0.088 Uiso 1 1 calc R U . . .
H47C H 0.288472 0.623255 0.083511 0.088 Uiso 1 1 calc R U . . .
C48 C 0.2630(4) 0.7938(3) 0.1153(2) 0.0331(11) Uani 1 1 d . . . . .
H48 H 0.292216 0.733751 0.128395 0.040 Uiso 1 1 calc R U . . .
C49 C 0.4440(3) 0.7039(3) 0.18028(18) 0.0268(10) Uani 1 1 d . . . . .
C50 C 0.5027(4) 0.7249(3) 0.13194(19) 0.0334(11) Uani 1 1 d . . . . .
H50 H 0.500192 0.786126 0.123224 0.040 Uiso 1 1 calc R U . . .
C51 C 0.5648(4) 0.6576(3) 0.09644(19) 0.0328(11) Uani 1 1 d . . . . .
C52 C 0.6292(5) 0.6834(4) 0.0448(2) 0.0476(14) Uani 1 1 d . . . . .
C53 C 0.5634(7) 0.7618(5) 0.0140(3) 0.096(3) Uani 1 1 d . . . . .
H53A H 0.531586 0.813122 0.038005 0.144 Uiso 1 1 calc R U . . .
H53B H 0.607051 0.779535 -0.017657 0.144 Uiso 1 1 calc R U . . .
H53C H 0.508832 0.743361 0.001646 0.144 Uiso 1 1 calc R U . . .
C54 C 0.7145(6) 0.7160(7) 0.0621(3) 0.099(3) Uani 1 1 d . . . . .
H54A H 0.759046 0.667052 0.082243 0.148 Uiso 1 1 calc R U . . .
H54B H 0.756385 0.733485 0.029524 0.148 Uiso 1 1 calc R U . . .
H54C H 0.682286 0.768250 0.085366 0.148 Uiso 1 1 calc R U . . .
C55 C 0.6776(7) 0.6046(5) 0.0064(3) 0.090(3) Uani 1 1 d . . . . .
H55A H 0.720642 0.553189 0.025666 0.136 Uiso 1 1 calc R U . . .
H55B H 0.622524 0.587006 -0.005890 0.136 Uiso 1 1 calc R U . . .
H55C H 0.720743 0.623180 -0.025193 0.136 Uiso 1 1 calc R U . . .
C56 C 0.5653(4) 0.5693(3) 0.1098(2) 0.0344(11) Uani 1 1 d . . . . .
H56 H 0.607949 0.522863 0.086143 0.041 Uiso 1 1 calc R U . . .
C57 C 0.5055(4) 0.5453(3) 0.15697(19) 0.0304(11) Uani 1 1 d . . . . .
C58 C 0.5090(4) 0.4458(3) 0.1675(2) 0.0381(12) Uani 1 1 d . . . . .
C59 C 0.4775(5) 0.4121(4) 0.1188(2) 0.0516(15) Uani 1 1 d . . . . .
H59A H 0.523495 0.420496 0.085373 0.077 Uiso 1 1 calc R U . . .
H59B H 0.483140 0.347692 0.124630 0.077 Uiso 1 1 calc R U . . .
H59C H 0.405669 0.446426 0.115183 0.077 Uiso 1 1 calc R U . . .
C60 C 0.4362(4) 0.4317(3) 0.2182(2) 0.0450(13) Uani 1 1 d . . . . .
H60A H 0.441302 0.367320 0.223110 0.068 Uiso 1 1 calc R U . . .
H60B H 0.455479 0.451799 0.250062 0.068 Uiso 1 1 calc R U . . .
H60C H 0.364815 0.466728 0.214258 0.068 Uiso 1 1 calc R U . . .
C61 C 0.6218(4) 0.3886(4) 0.1745(3) 0.0528(15) Uani 1 1 d . . . . .
H61A H 0.669787 0.397092 0.141944 0.079 Uiso 1 1 calc R U . . .
H61B H 0.640852 0.408239 0.206540 0.079 Uiso 1 1 calc R U . . .
H61C H 0.625588 0.324510 0.179300 0.079 Uiso 1 1 calc R U . . .
C62 C 0.4471(3) 0.6134(3) 0.19208(18) 0.0278(10) Uani 1 1 d . . . . .
H62 H 0.408186 0.598510 0.224905 0.033 Uiso 1 1 calc R U . . .
C63 C 0.4983(4) 0.7550(3) 0.2914(2) 0.0307(11) Uani 1 1 d . . . . .
C64 C 0.5927(4) 0.7119(3) 0.2609(2) 0.0378(12) Uani 1 1 d . . . . .
H64 H 0.596717 0.710735 0.222501 0.045 Uiso 1 1 calc R U . . .
C65 C 0.6823(4) 0.6701(4) 0.2838(2) 0.0421(13) Uani 1 1 d . . . . .
C66 C 0.7830(4) 0.6215(4) 0.2476(3) 0.0540(16) Uani 1 1 d . . . . .
C67 C 0.8203(6) 0.6922(6) 0.2089(3) 0.093(3) Uani 1 1 d . . . . .
H67A H 0.766126 0.724263 0.187032 0.139 Uiso 1 1 calc R U . . .
H67B H 0.834587 0.735660 0.230422 0.139 Uiso 1 1 calc R U . . .
H67C H 0.883652 0.661424 0.184649 0.139 Uiso 1 1 calc R U . . .
C68 C 0.7622(5) 0.5521(5) 0.2143(3) 0.082(2) Uani 1 1 d . . . . .
H68A H 0.705855 0.582670 0.193451 0.123 Uiso 1 1 calc R U . . .
H68B H 0.825128 0.523480 0.189083 0.123 Uiso 1 1 calc R U . . .
H68C H 0.742229 0.505822 0.238921 0.123 Uiso 1 1 calc R U . . .
C69 C 0.8705(5) 0.5746(7) 0.2801(3) 0.108(3) Uani 1 1 d . . . . .
H69A H 0.933121 0.544585 0.255139 0.162 Uiso 1 1 calc R U . . .
H69B H 0.884735 0.619433 0.300593 0.162 Uiso 1 1 calc R U . . .
H69C H 0.849983 0.529453 0.305615 0.162 Uiso 1 1 calc R U . . .
C70 C 0.6749(4) 0.6749(4) 0.3395(2) 0.0450(14) Uani 1 1 d . . . . .
H70 H 0.735068 0.646717 0.355913 0.054 Uiso 1 1 calc R U . . .
C71 C 0.5822(4) 0.7197(3) 0.3733(2) 0.0387(12) Uani 1 1 d . . . . .
C72 C 0.5803(5) 0.7214(4) 0.4344(2) 0.0518(15) Uani 1 1 d . . . . .
C73 C 0.4773(5) 0.7844(5) 0.4628(2) 0.0681(19) Uani 1 1 d . . . . .
H73A H 0.419291 0.765664 0.454942 0.102 Uiso 1 1 calc R U . . .
H73B H 0.477283 0.780810 0.502306 0.102 Uiso 1 1 calc R U . . .
H73C H 0.469670 0.846770 0.449326 0.102 Uiso 1 1 calc R U . . .
C74 C 0.5935(5) 0.6247(5) 0.4580(3) 0.0670(18) Uani 1 1 d . . . . .
H74A H 0.536551 0.604007 0.450550 0.101 Uiso 1 1 calc R U . . .
H74B H 0.659791 0.584384 0.440899 0.101 Uiso 1 1 calc R U . . .
H74C H 0.592507 0.624009 0.497420 0.101 Uiso 1 1 calc R U . . .
C75 C 0.6699(6) 0.7506(6) 0.4468(3) 0.083(2) Uani 1 1 d . . . . .
H75A H 0.666934 0.751169 0.486339 0.125 Uiso 1 1 calc R U . . .
H75B H 0.735746 0.708186 0.430907 0.125 Uiso 1 1 calc R U . . .
H75C H 0.664863 0.811464 0.431022 0.125 Uiso 1 1 calc R U . . .
C76 C 0.4949(4) 0.7576(3) 0.3479(2) 0.0367(12) Uani 1 1 d . . . . .
H76 H 0.430652 0.786285 0.369722 0.044 Uiso 1 1 calc R U . . .
C77 C 0.3398(4) 0.9444(3) 0.3259(2) 0.0343(11) Uani 1 1 d . . . . .
C78 C 0.4302(4) 0.9692(3) 0.3224(2) 0.0382(12) Uani 1 1 d . . . . .
H78 H 0.485850 0.946710 0.293760 0.046 Uiso 1 1 calc R U . . .
C79 C 0.4407(4) 1.0261(3) 0.3597(2) 0.0419(13) Uani 1 1 d . . . . .
C80 C 0.5399(4) 1.0544(4) 0.3545(3) 0.0654(13) Uani 1 1 d D . . . .
C81 C 0.5397(7) 1.1253(6) 0.3044(4) 0.0654(13) Uani 0.693(7) 1 d D . P B 2
H81A H 0.477916 1.177911 0.311003 0.098 Uiso 0.693(7) 1 calc R U P B 2
H81B H 0.602081 1.144892 0.300473 0.098 Uiso 0.693(7) 1 calc R U P B 2
H81C H 0.538904 1.096779 0.270890 0.098 Uiso 0.693(7) 1 calc R U P B 2
C82 C 0.5455(7) 1.1040(7) 0.4026(4) 0.0654(13) Uani 0.693(7) 1 d D . P B 2
H82A H 0.482458 1.155255 0.409747 0.098 Uiso 0.693(7) 1 calc R U P B 2
H82B H 0.551368 1.062856 0.434747 0.098 Uiso 0.693(7) 1 calc R U P B 2
H82C H 0.606223 1.126117 0.394793 0.098 Uiso 0.693(7) 1 calc R U P B 2
C83 C 0.6347(6) 0.9760(6) 0.3427(5) 0.0654(13) Uani 0.693(7) 1 d D . P B 2
H83A H 0.629644 0.944594 0.311291 0.098 Uiso 0.693(7) 1 calc R U P B 2
H83B H 0.695892 0.997564 0.334619 0.098 Uiso 0.693(7) 1 calc R U P B 2
H83C H 0.641037 0.934303 0.374572 0.098 Uiso 0.693(7) 1 calc R U P B 2
C81' C 0.5214(15) 1.1537(9) 0.3472(11) 0.0654(13) Uani 0.307(7) 1 d D . P B 1
H81D H 0.587402 1.167250 0.344216 0.098 Uiso 0.307(7) 1 calc R U P B 1
H81E H 0.490814 1.175169 0.313978 0.098 Uiso 0.307(7) 1 calc R U P B 1
H81F H 0.473776 1.184122 0.378707 0.098 Uiso 0.307(7) 1 calc R U P B 1
C82' C 0.5754(15) 1.0277(15) 0.4125(7) 0.0654(13) Uani 0.307(7) 1 d D . P B 1
H82D H 0.588752 0.962389 0.419455 0.098 Uiso 0.307(7) 1 calc R U P B 1
H82E H 0.638912 1.043683 0.413242 0.098 Uiso 0.307(7) 1 calc R U P B 1
H82F H 0.520480 1.060352 0.440691 0.098 Uiso 0.307(7) 1 calc R U P B 1
C83' C 0.6284(14) 0.9944(15) 0.3147(10) 0.0654(13) Uani 0.307(7) 1 d D . P B 1
H83D H 0.633431 0.930625 0.323369 0.098 Uiso 0.307(7) 1 calc R U P B 1
H83E H 0.614129 1.009523 0.277324 0.098 Uiso 0.307(7) 1 calc R U P B 1
H83F H 0.694038 1.004683 0.318215 0.098 Uiso 0.307(7) 1 calc R U P B 1
C84 C 0.3569(4) 1.0584(3) 0.4004(2) 0.0442(14) Uani 1 1 d . . . . .
H84 H 0.362708 1.097710 0.426138 0.053 Uiso 1 1 calc R U . . .
C85 C 0.2644(4) 1.0361(4) 0.4054(2) 0.0450(14) Uani 1 1 d . . . . .
C86 C 0.1755(5) 1.0739(5) 0.4507(3) 0.0735(14) Uani 1 1 d D . . . .
C87 C 0.2093(7) 1.0445(7) 0.5058(3) 0.0735(14) Uani 0.725(8) 1 d D . P C 2
H87A H 0.151262 1.069285 0.534632 0.110 Uiso 0.725(8) 1 calc R U P C 2
H87B H 0.231259 0.978276 0.509181 0.110 Uiso 0.725(8) 1 calc R U P C 2
H87C H 0.267439 1.066806 0.509172 0.110 Uiso 0.725(8) 1 calc R U P C 2
C88 C 0.1473(8) 1.1798(6) 0.4470(4) 0.0735(14) Uani 0.725(8) 1 d D . P C 2
H88A H 0.124797 1.202056 0.411781 0.110 Uiso 0.725(8) 1 calc R U P C 2
H88B H 0.091082 1.205637 0.476527 0.110 Uiso 0.725(8) 1 calc R U P C 2
H88C H 0.208396 1.197883 0.450353 0.110 Uiso 0.725(8) 1 calc R U P C 2
C89 C 0.0802(7) 1.0448(8) 0.4468(5) 0.0735(14) Uani 0.725(8) 1 d D . P C 2
H89A H 0.058477 1.063966 0.411059 0.110 Uiso 0.725(8) 1 calc R U P C 2
H89B H 0.097465 0.978889 0.451153 0.110 Uiso 0.725(8) 1 calc R U P C 2
H89C H 0.023638 1.073067 0.475544 0.110 Uiso 0.725(8) 1 calc R U P C 2
C87' C 0.184(2) 0.9925(14) 0.4934(9) 0.0735(14) Uani 0.275(8) 1 d D . P C 1
H87D H 0.129423 1.010396 0.524775 0.110 Uiso 0.275(8) 1 calc R U P C 1
H87E H 0.177073 0.940631 0.476468 0.110 Uiso 0.275(8) 1 calc R U P C 1
H87F H 0.252241 0.975891 0.505656 0.110 Uiso 0.275(8) 1 calc R U P C 1
C88' C 0.187(2) 1.1461(17) 0.4845(11) 0.0735(14) Uani 0.275(8) 1 d D . P C 1
H88D H 0.125788 1.165520 0.512348 0.110 Uiso 0.275(8) 1 calc R U P C 1
H88E H 0.249097 1.121277 0.502126 0.110 Uiso 0.275(8) 1 calc R U P C 1
H88F H 0.194241 1.197968 0.460704 0.110 Uiso 0.275(8) 1 calc R U P C 1
C89' C 0.0695(15) 1.081(2) 0.4367(13) 0.0735(14) Uani 0.275(8) 1 d D . P C 1
H89D H 0.015679 1.105271 0.467440 0.110 Uiso 0.275(8) 1 calc R U P C 1
H89E H 0.056983 1.120397 0.404356 0.110 Uiso 0.275(8) 1 calc R U P C 1
H89F H 0.067653 1.020205 0.429164 0.110 Uiso 0.275(8) 1 calc R U P C 1
C90 C 0.2574(4) 0.9779(3) 0.3672(2) 0.0346(11) Uani 1 1 d . . . . .
H90 H 0.195747 0.961155 0.369546 0.042 Uiso 1 1 calc R U . . .
C91 C 0.1924(4) 1.0133(3) 0.24398(19) 0.0311(11) Uani 1 1 d . . . . .
C92 C 0.2397(4) 1.0807(3) 0.2337(2) 0.0417(13) Uani 1 1 d . . . . .
H92 H 0.313277 1.063552 0.225875 0.050 Uiso 1 1 calc R U . . .
C93 C 0.1857(5) 1.1723(3) 0.2341(2) 0.0483(14) Uani 1 1 d . . . . .
C94 C 0.2381(7) 1.2452(5) 0.2257(4) 0.0903(13) Uani 1 1 d . . . . .
C95 C 0.1823(6) 1.3282(5) 0.1939(4) 0.0903(13) Uani 1 1 d . . . . .
H95A H 0.220769 1.372592 0.190036 0.135 Uiso 1 1 calc R U . . .
H95B H 0.178055 1.310565 0.157658 0.135 Uiso 1 1 calc R U . . .
H95C H 0.112190 1.354817 0.213380 0.135 Uiso 1 1 calc R U . . .
C96 C 0.2453(7) 1.2723(5) 0.2820(3) 0.0903(13) Uani 1 1 d . . . . .
H96A H 0.279254 1.319939 0.278101 0.135 Uiso 1 1 calc R U . . .
H96B H 0.175401 1.294739 0.302667 0.135 Uiso 1 1 calc R U . . .
H96C H 0.285909 1.219560 0.301389 0.135 Uiso 1 1 calc R U . . .
C97 C 0.3481(6) 1.2114(5) 0.1938(4) 0.0903(13) Uani 1 1 d . . . . .
H97A H 0.379995 1.260456 0.189096 0.135 Uiso 1 1 calc R U . . .
H97B H 0.389805 1.160437 0.213996 0.135 Uiso 1 1 calc R U . . .
H97C H 0.344742 1.191667 0.157989 0.135 Uiso 1 1 calc R U . . .
C98 C 0.0763(5) 1.1930(4) 0.2460(2) 0.0508(15) Uani 1 1 d . . . . .
H98 H 0.035898 1.254862 0.246517 0.061 Uiso 1 1 calc R U . . .
C99 C 0.0256(4) 1.1283(3) 0.2567(2) 0.0423(13) Uani 1 1 d . . . . .
C100 C -0.0943(4) 1.1554(4) 0.2716(3) 0.0484(14) Uani 1 1 d . . . . .
C101 C -0.1207(5) 1.1202(4) 0.3302(3) 0.0609(17) Uani 1 1 d . . . . .
H10A H -0.092756 1.148388 0.355314 0.091 Uiso 1 1 calc R U . . .
H10B H -0.196201 1.135495 0.340269 0.091 Uiso 1 1 calc R U . . .
H10C H -0.089964 1.054414 0.332302 0.091 Uiso 1 1 calc R U . . .
C102 C -0.1380(5) 1.1112(5) 0.2327(3) 0.0661(19) Uani 1 1 d . . . . .
H10D H -0.121392 1.133426 0.195358 0.099 Uiso 1 1 calc R U . . .
H10E H -0.107281 1.045429 0.234959 0.099 Uiso 1 1 calc R U . . .
H10F H -0.213518 1.126511 0.242926 0.099 Uiso 1 1 calc R U . . .
C103 C -0.1463(5) 1.2585(4) 0.2695(4) 0.087(3) Uani 1 1 d . . . . .
H10G H -0.118488 1.287229 0.294429 0.130 Uiso 1 1 calc R U . . .
H10H H -0.132025 1.282269 0.232305 0.130 Uiso 1 1 calc R U . . .
H10I H -0.221383 1.271568 0.280547 0.130 Uiso 1 1 calc R U . . .
C104 C 0.0857(4) 1.0369(3) 0.2559(2) 0.0343(11) Uani 1 1 d . . . . .
H104 H 0.052515 0.990963 0.263692 0.041 Uiso 1 1 calc R U . . .
Th1 Th 0.20992(2) 0.76066(2) 0.29186(2) 0.02891(7) Uani 1 1 d . . . . .
H1 H 0.121(4) 0.878(3) 0.341(2) 0.054(16) Uiso 1 1 d . . . . .
H3 H 0.202(3) 0.743(2) 0.3812(18) 0.038(14) Uiso 1 1 d D . . . .

loop_
_atom_site_aniso_label
_atom_site_aniso_U_11
_atom_site_aniso_U_22
_atom_site_aniso_U_33
_atom_site_aniso_U_23
_atom_site_aniso_U_13
_atom_site_aniso_U_12
C2 0.034(3) 0.035(3) 0.036(3) -0.004(2) -0.005(2) -0.014(2)
C3 0.033(3) 0.040(3) 0.039(3) -0.005(2) -0.010(2) -0.009(2)
C4 0.071(2) 0.086(2) 0.0457(15) -0.0151(14) -0.0160(14) 0.0155(15)
C5 0.071(2) 0.086(2) 0.0457(15) -0.0151(14) -0.0160(14) 0.0155(15)
C6 0.071(2) 0.086(2) 0.0457(15) -0.0151(14) -0.0160(14) 0.0155(15)
C7 0.071(2) 0.086(2) 0.0457(15) -0.0151(14) -0.0160(14) 0.0155(15)
C8 0.071(2) 0.086(2) 0.0457(15) -0.0151(14) -0.0160(14) 0.0155(15)
C9 0.071(2) 0.086(2) 0.0457(15) -0.0151(14) -0.0160(14) 0.0155(15)
C10 0.041(3) 0.034(3) 0.029(3) -0.003(2) -0.012(2) -0.009(2)
C11 0.039(3) 0.035(3) 0.045(3) -0.007(2) -0.009(2) -0.008(2)
C12 0.036(3) 0.051(4) 0.056(4) -0.007(3) -0.012(3) -0.003(3)
C13 0.061(4) 0.035(3) 0.065(4) -0.008(3) -0.025(3) 0.004(3)
C14 0.074(5) 0.035(3) 0.056(4) 0.006(3) -0.018(3) -0.015(3)
C15 0.045(3) 0.044(3) 0.048(3) 0.004(3) -0.011(3) -0.017(3)
C20 0.031(3) 0.046(3) 0.043(3) -0.012(2) -0.009(2) -0.021(2)
C21 0.027(3) 0.041(3) 0.051(3) 0.001(2) -0.013(2) -0.012(2)
C22 0.025(3) 0.035(3) 0.065(4) -0.005(3) -0.006(3) -0.010(2)
C23 0.031(3) 0.044(3) 0.045(3) -0.002(2) 0.000(2) -0.018(2)
C24 0.021(3) 0.030(3) 0.063(4) -0.008(2) -0.011(2) -0.010(2)
C25 0.049(4) 0.045(3) 0.058(4) -0.012(3) -0.008(3) -0.021(3)
C26 0.036(3) 0.051(3) 0.059(4) 0.001(3) -0.014(3) -0.011(3)
C27 0.036(3) 0.046(3) 0.081(5) -0.010(3) 0.003(3) -0.004(3)
C28 0.048(4) 0.057(4) 0.068(4) -0.003(3) 0.004(3) -0.022(3)
C29 0.043(3) 0.035(3) 0.077(4) -0.003(3) -0.017(3) -0.017(3)
C30 0.027(3) 0.025(2) 0.038(3) -0.005(2) -0.002(2) -0.010(2)
C31 0.024(2) 0.023(2) 0.033(3) -0.0048(19) 0.002(2) -0.0072(19)
C32 0.023(2) 0.027(2) 0.034(3) -0.007(2) 0.000(2) -0.0116(19)
C33 0.024(2) 0.026(2) 0.035(3) -0.007(2) 0.000(2) -0.0147(19)
C34 0.031(3) 0.026(2) 0.036(3) -0.005(2) -0.003(2) -0.012(2)
C35 0.027(3) 0.029(2) 0.030(3) -0.004(2) -0.002(2) -0.009(2)
C36 0.037(3) 0.030(3) 0.035(3) -0.002(2) 0.000(2) -0.011(2)
C37 0.035(3) 0.035(3) 0.043(3) 0.000(2) -0.008(2) -0.009(2)
C38 0.062(3) 0.045(2) 0.062(3) 0.0094(18) -0.017(2) -0.0117(19)
C39 0.062(3) 0.045(2) 0.062(3) 0.0094(18) -0.017(2) -0.0117(19)
C40 0.062(3) 0.045(2) 0.062(3) 0.0094(18) -0.017(2) -0.0117(19)
C41 0.062(3) 0.045(2) 0.062(3) 0.0094(18) -0.017(2) -0.0117(19)
C39' 0.062(3) 0.045(2) 0.062(3) 0.0094(18) -0.017(2) -0.0117(19)
C40' 0.062(3) 0.045(2) 0.062(3) 0.0094(18) -0.017(2) -0.0117(19)
C41' 0.062(3) 0.045(2) 0.062(3) 0.0094(18) -0.017(2) -0.0117(19)
C42 0.040(3) 0.052(3) 0.040(3) -0.006(3) -0.015(2) -0.004(3)
C43 0.037(3) 0.039(3) 0.037(3) -0.011(2) -0.007(2) -0.007(2)
C44 0.050(4) 0.040(3) 0.042(3) -0.016(2) -0.013(3) -0.005(3)
C45 0.073(5) 0.061(4) 0.084(5) -0.008(4) -0.036(4) -0.030(4)
C46 0.095(6) 0.065(4) 0.042(4) -0.017(3) -0.011(3) -0.011(4)
C47 0.071(4) 0.043(3) 0.061(4) -0.026(3) -0.022(3) -0.002(3)
C48 0.030(3) 0.031(3) 0.039(3) -0.003(2) -0.008(2) -0.008(2)
C49 0.020(2) 0.029(2) 0.031(3) -0.0064(19) -0.0085(19) -0.0039(19)
C50 0.030(3) 0.034(3) 0.037(3) -0.004(2) -0.002(2) -0.011(2)
C51 0.028(3) 0.039(3) 0.029(3) -0.010(2) 0.003(2) -0.007(2)
C52 0.055(4) 0.045(3) 0.038(3) -0.007(2) 0.011(3) -0.015(3)
C53 0.106(7) 0.087(6) 0.063(5) 0.029(4) 0.021(4) -0.010(5)
C54 0.093(6) 0.155(8) 0.068(5) 0.005(5) 0.012(4) -0.080(6)
C55 0.114(7) 0.080(5) 0.062(5) -0.016(4) 0.050(4) -0.038(5)
C56 0.030(3) 0.031(3) 0.040(3) -0.010(2) -0.002(2) -0.005(2)
C57 0.027(3) 0.029(2) 0.035(3) -0.007(2) -0.007(2) -0.006(2)
C58 0.040(3) 0.031(3) 0.045(3) -0.010(2) -0.010(2) -0.009(2)
C59 0.063(4) 0.047(3) 0.051(4) -0.016(3) -0.009(3) -0.022(3)
C60 0.058(4) 0.032(3) 0.049(3) -0.006(2) -0.006(3) -0.020(3)
C61 0.048(4) 0.032(3) 0.071(4) -0.011(3) -0.010(3) 0.001(3)
C62 0.023(2) 0.032(2) 0.028(2) -0.004(2) -0.0026(19) -0.008(2)
C63 0.024(3) 0.029(2) 0.044(3) -0.008(2) -0.004(2) -0.013(2)
C64 0.037(3) 0.040(3) 0.038(3) -0.010(2) -0.008(2) -0.009(2)
C65 0.028(3) 0.048(3) 0.054(3) -0.012(3) -0.013(2) -0.009(2)
C66 0.024(3) 0.071(4) 0.068(4) -0.027(3) -0.005(3) -0.009(3)
C67 0.048(4) 0.130(7) 0.101(6) -0.035(5) 0.013(4) -0.032(5)
C68 0.035(4) 0.092(5) 0.111(6) -0.057(5) -0.006(4) 0.003(3)
C69 0.035(4) 0.164(9) 0.105(7) -0.055(6) -0.022(4) 0.019(5)
C70 0.033(3) 0.049(3) 0.058(4) -0.008(3) -0.020(3) -0.012(3)
C71 0.036(3) 0.043(3) 0.044(3) -0.007(2) -0.011(2) -0.018(2)
C72 0.053(4) 0.065(4) 0.044(3) -0.007(3) -0.020(3) -0.020(3)
C73 0.080(5) 0.081(5) 0.041(4) -0.021(3) -0.017(3) -0.011(4)
C74 0.073(5) 0.076(5) 0.055(4) 0.007(3) -0.019(3) -0.024(4)
C75 0.081(5) 0.124(7) 0.064(5) -0.022(4) -0.032(4) -0.042(5)
C76 0.033(3) 0.036(3) 0.044(3) -0.012(2) -0.005(2) -0.012(2)
C77 0.030(3) 0.031(3) 0.043(3) -0.011(2) -0.006(2) -0.008(2)
C78 0.026(3) 0.035(3) 0.052(3) -0.018(2) 0.004(2) -0.009(2)
C79 0.030(3) 0.037(3) 0.061(4) -0.019(3) -0.008(3) -0.010(2)
C80 0.037(2) 0.067(3) 0.103(4) -0.027(2) -0.011(2) -0.0240(19)
C81 0.037(2) 0.067(3) 0.103(4) -0.027(2) -0.011(2) -0.0240(19)
C82 0.037(2) 0.067(3) 0.103(4) -0.027(2) -0.011(2) -0.0240(19)
C83 0.037(2) 0.067(3) 0.103(4) -0.027(2) -0.011(2) -0.0240(19)
C81' 0.037(2) 0.067(3) 0.103(4) -0.027(2) -0.011(2) -0.0240(19)
C82' 0.037(2) 0.067(3) 0.103(4) -0.027(2) -0.011(2) -0.0240(19)
C83' 0.037(2) 0.067(3) 0.103(4) -0.027(2) -0.011(2) -0.0240(19)
C84 0.043(3) 0.036(3) 0.058(4) -0.029(3) -0.011(3) -0.008(2)
C85 0.034(3) 0.048(3) 0.050(3) -0.019(3) 0.000(3) -0.006(3)
C86 0.059(3) 0.086(3) 0.069(3) -0.033(3) 0.015(2) -0.018(2)
C87 0.059(3) 0.086(3) 0.069(3) -0.033(3) 0.015(2) -0.018(2)
C88 0.059(3) 0.086(3) 0.069(3) -0.033(3) 0.015(2) -0.018(2)
C89 0.059(3) 0.086(3) 0.069(3) -0.033(3) 0.015(2) -0.018(2)
C87' 0.059(3) 0.086(3) 0.069(3) -0.033(3) 0.015(2) -0.018(2)
C88' 0.059(3) 0.086(3) 0.069(3) -0.033(3) 0.015(2) -0.018(2)
C89' 0.059(3) 0.086(3) 0.069(3) -0.033(3) 0.015(2) -0.018(2)
C90 0.022(3) 0.037(3) 0.045(3) -0.018(2) 0.002(2) -0.010(2)
C91 0.033(3) 0.029(2) 0.033(3) -0.010(2) -0.005(2) -0.009(2)
C92 0.036(3) 0.035(3) 0.052(3) -0.010(2) -0.004(2) -0.007(2)
C93 0.056(4) 0.028(3) 0.060(4) -0.005(3) -0.005(3) -0.013(3)
C94 0.103(3) 0.054(2) 0.126(4) -0.009(2) -0.006(3) -0.045(2)
C95 0.103(3) 0.054(2) 0.126(4) -0.009(2) -0.006(3) -0.045(2)
C96 0.103(3) 0.054(2) 0.126(4) -0.009(2) -0.006(3) -0.045(2)
C97 0.103(3) 0.054(2) 0.126(4) -0.009(2) -0.006(3) -0.045(2)
C98 0.054(4) 0.026(3) 0.065(4) -0.012(3) -0.007(3) 0.001(3)
C99 0.043(3) 0.028(3) 0.048(3) -0.007(2) -0.007(3) 0.002(2)
C100 0.031(3) 0.044(3) 0.064(4) -0.004(3) 0.000(3) -0.005(2)
C101 0.041(4) 0.068(4) 0.060(4) -0.016(3) 0.005(3) 0.000(3)
C102 0.039(4) 0.079(5) 0.069(4) -0.018(4) -0.014(3) 0.006(3)
C103 0.050(4) 0.051(4) 0.132(7) -0.004(4) 0.002(4) 0.015(3)
C104 0.033(3) 0.033(3) 0.038(3) -0.006(2) -0.002(2) -0.012(2)
Th1 0.02473(11) 0.02728(10) 0.03583(11) -0.00515(7) -0.00382(7) -0.00879(7)

loop_
_atom_type_symbol
_atom_type_description
_atom_type_scat_dispersion_real
_atom_type_scat_dispersion_imag
_atom_type_scat_source
C C 0.0033 0.0016 'International Tables Vol C Tables 4.2.6.8 and 6.1.1.4'
H H 0.0000 0.0000 'International Tables Vol C Tables 4.2.6.8 and 6.1.1.4'
Th Th -7.2400 8.8979 'International Tables Vol C Tables 4.2.6.8 and 6.1.1.4'

loop_
_geom_angle_atom_site_label_1
_geom_angle_atom_site_label_2
_geom_angle_atom_site_label_3
_geom_angle
C3 C2 C10 124.3(5)
C3 C2 Th1 88.3(3)
C10 C2 Th1 147.2(3)
C2 C3 C4 136.7(5)
C2 C3 Th1 62.9(3)
C4 C3 Th1 160.3(4)
C2 C3 H3 108(3)
C4 C3 H3 115(3)
Th1 C3 H3 46(3)
C9 C4 C5 117.2(6)
C9 C4 C3 124.9(6)
C5 C4 C3 117.6(6)
C6 C5 C4 121.0(6)
C6 C5 H5 119.5
C4 C5 H5 119.5
C5 C6 C7 120.4(6)
C5 C6 H6 119.8
C7 C6 H6 119.8
C8 C7 C6 118.5(6)
C8 C7 H7 120.8
C6 C7 H7 120.8
C9 C8 C7 121.0(6)
C9 C8 H8 119.5
C7 C8 H8 119.5
C8 C9 C4 121.7(6)
C8 C9 H9 119.2
C4 C9 H9 119.2
C15 C10 C11 117.8(5)
C15 C10 C2 120.6(5)
C11 C10 C2 121.6(4)
C12 C11 C10 119.9(5)
C12 C11 H11 120.0
C10 C11 H11 120.0
C13 C12 C11 121.7(6)
C13 C12 H12 119.2
C11 C12 H12 119.2
C14 C13 C12 118.2(5)
C14 C13 H13 120.9
C12 C13 H13 120.9
C13 C14 C15 122.0(6)
C13 C14 H14 119.0
C15 C14 H14 119.0
C14 C15 C10 120.3(5)
C14 C15 H15 119.8
C10 C15 H15 119.8
C24 C20 C21 107.7(4)
C24 C20 C25 124.9(5)
C21 C20 C25 126.7(5)
C24 C20 Th1 76.3(3)
C21 C20 Th1 75.2(3)
C25 C20 Th1 122.0(3)
C22 C21 C20 107.4(5)
C22 C21 C26 127.0(5)
C20 C21 C26 125.1(5)
C22 C21 Th1 76.7(3)
C20 C21 Th1 74.8(3)
C26 C21 Th1 121.1(3)
C21 C22 C23 108.5(5)
C21 C22 C27 125.2(5)
C23 C22 C27 125.6(5)
C21 C22 Th1 74.2(3)
C23 C22 Th1 75.3(3)
C27 C22 Th1 124.4(4)
C24 C23 C22 108.4(5)
C24 C23 C28 126.9(5)
C22 C23 C28 124.5(5)
C24 C23 Th1 75.2(3)
C22 C23 Th1 75.5(3)
C28 C23 Th1 119.6(4)
C23 C24 C20 107.9(4)
C23 C24 C29 127.3(5)
C20 C24 C29 123.9(5)
C23 C24 Th1 75.8(3)
C20 C24 Th1 74.2(3)
C29 C24 Th1 124.1(3)
C20 C25 H25A 109.5
C20 C25 H25B 109.5
H25A C25 H25B 109.5
C20 C25 H25C 109.5
H25A C25 H25C 109.5
H25B C25 H25C 109.5
C21 C26 H26A 109.5
C21 C26 H26B 109.5
H26A C26 H26B 109.5
C21 C26 H26C 109.5
H26A C26 H26C 109.5
H26B C26 H26C 109.5
C22 C27 H27A 109.5
C22 C27 H27B 109.5
H27A C27 H27B 109.5
C22 C27 H27C 109.5
H27A C27 H27C 109.5
H27B C27 H27C 109.5
C23 C28 H28A 109.5
C23 C28 H28B 109.5
H28A C28 H28B 109.5
C23 C28 H28C 109.5
H28A C28 H28C 109.5
H28B C28 H28C 109.5
C24 C29 H29A 109.5
C24 C29 H29B 109.5
H29A C29 H29B 109.5
C24 C29 H29C 109.5
H29A C29 H29C 109.5
H29B C29 H29C 109.5
C34 C30 C31 107.1(4)
C34 C30 C35 126.7(4)
C31 C30 C35 125.6(4)
C34 C30 Th1 76.5(3)
C31 C30 Th1 74.3(2)
C35 C30 Th1 121.9(3)
C32 C31 C30 108.4(4)
C32 C31 C49 125.2(4)
C30 C31 C49 125.6(4)
C32 C31 Th1 78.7(3)
C30 C31 Th1 76.3(3)
C49 C31 Th1 120.1(3)
C33 C32 C31 107.0(4)
C33 C32 C63 124.6(4)
C31 C32 C63 127.9(4)
C33 C32 Th1 75.9(2)
C31 C32 Th1 72.3(2)
C63 C32 Th1 123.6(3)
C34 C33 C32 108.8(4)
C34 C33 C77 123.8(4)
C32 C33 C77 125.8(4)
C34 C33 Th1 74.4(2)
C32 C33 Th1 75.6(2)
C77 C33 Th1 127.8(3)
C33 C34 C30 108.7(4)
C33 C34 C91 120.5(4)
C30 C34 C91 129.2(4)
C33 C34 Th1 77.3(3)
C30 C34 Th1 74.5(2)
C91 C34 Th1 126.0(3)
C48 C35 C36 117.2(4)
C48 C35 C30 123.6(4)
C36 C35 C30 119.0(4)
C37 C36 C35 122.5(5)
C37 C36 H36 118.7
C35 C36 H36 118.7
C36 C37 C42 117.2(5)
C36 C37 C38 120.2(5)
C42 C37 C38 122.5(5)
C40 C38 C37 110.7(6)
C37 C38 C39' 113.6(8)
C40 C38 C41 109.2(7)
C37 C38 C41 109.1(5)
C37 C38 C41' 113.0(8)
C39' C38 C41' 108.6(11)
C37 C38 C40' 106.1(8)
C39' C38 C40' 111.2(11)
C41' C38 C40' 104.0(11)
C40 C38 C39 108.9(7)
C37 C38 C39 112.9(6)
C41 C38 C39 105.8(6)
C38 C39 H39A 109.5
C38 C39 H39B 109.5
H39A C39 H39B 109.5
C38 C39 H39C 109.5
H39A C39 H39C 109.5
H39B C39 H39C 109.5
C38 C40 H40A 109.5
C38 C40 H40B 109.5
H40A C40 H40B 109.5
C38 C40 H40C 109.5
H40A C40 H40C 109.5
H40B C40 H40C 109.5
C38 C41 H41A 109.5
C38 C41 H41B 109.5
H41A C41 H41B 109.5
C38 C41 H41C 109.5
H41A C41 H41C 109.5
H41B C41 H41C 109.5
C38 C39' H39D 109.5
C38 C39' H39E 109.5
H39D C39' H39E 109.5
C38 C39' H39F 109.5
H39D C39' H39F 109.5
H39E C39' H39F 109.5
C38 C40' H40D 109.5
C38 C40' H40E 109.5
H40D C40' H40E 109.5
C38 C40' H40F 109.5
H40D C40' H40F 109.5
H40E C40' H40F 109.5
C38 C41' H41D 109.5
C38 C41' H41E 109.5
H41D C41' H41E 109.5
C38 C41' H41F 109.5
H41D C41' H41F 109.5
H41E C41' H41F 109.5
C43 C42 C37 123.1(5)
C43 C42 H42 118.5
C37 C42 H42 118.5
C48 C43 C42 117.0(5)
C48 C43 C44 123.5(5)
C42 C43 C44 119.5(5)
C43 C44 C47 112.7(4)
C43 C44 C46 112.1(5)
C47 C44 C46 107.7(5)
C43 C44 C45 108.6(5)
C47 C44 C45 107.8(5)
C46 C44 C45 107.6(5)
C44 C45 H45A 109.5
C44 C45 H45B 109.5
H45A C45 H45B 109.5
C44 C45 H45C 109.5
H45A C45 H45C 109.5
H45B C45 H45C 109.5
C44 C46 H46A 109.5
C44 C46 H46B 109.5
H46A C46 H46B 109.5
C44 C46 H46C 109.5
H46A C46 H46C 109.5
H46B C46 H46C 109.5
C44 C47 H47A 109.5
C44 C47 H47B 109.5
H47A C47 H47B 109.5
C44 C47 H47C 109.5
H47A C47 H47C 109.5
H47B C47 H47C 109.5
C43 C48 C35 123.0(4)
C43 C48 H48 118.5
C35 C48 H48 118.5
C62 C49 C50 118.7(4)
C62 C49 C31 123.9(4)
C50 C49 C31 117.4(4)
C51 C50 C49 121.3(4)
C51 C50 H50 119.4
C49 C50 H50 119.4
C56 C51 C50 117.9(4)
C56 C51 C52 122.6(4)
C50 C51 C52 119.4(4)
C53 C52 C55 108.2(6)
C53 C52 C51 110.9(5)
C55 C52 C51 112.1(5)
C53 C52 C54 106.9(6)
C55 C52 C54 110.4(6)
C51 C52 C54 108.2(5)
C52 C53 H53A 109.5
C52 C53 H53B 109.5
H53A C53 H53B 109.5
C52 C53 H53C 109.5
H53A C53 H53C 109.5
H53B C53 H53C 109.5
C52 C54 H54A 109.5
C52 C54 H54B 109.5
H54A C54 H54B 109.5
C52 C54 H54C 109.5
H54A C54 H54C 109.5
H54B C54 H54C 109.5
C52 C55 H55A 109.5
C52 C55 H55B 109.5
H55A C55 H55B 109.5
C52 C55 H55C 109.5
H55A C55 H55C 109.5
H55B C55 H55C 109.5
C51 C56 C57 122.8(4)
C51 C56 H56 118.6
C57 C56 H56 118.6
C62 C57 C56 117.7(4)
C62 C57 C58 123.3(4)
C56 C57 C58 119.0(4)
C60 C58 C57 112.7(4)
C60 C58 C59 107.9(4)
C57 C58 C59 109.5(4)
C60 C58 C61 108.5(4)
C57 C58 C61 108.9(4)
C59 C58 C61 109.4(4)
C58 C59 H59A 109.5
C58 C59 H59B 109.5
H59A C59 H59B 109.5
C58 C59 H59C 109.5
H59A C59 H59C 109.5
H59B C59 H59C 109.5
C58 C60 H60A 109.5
C58 C60 H60B 109.5
H60A C60 H60B 109.5
C58 C60 H60C 109.5
H60A C60 H60C 109.5
H60B C60 H60C 109.5
C58 C61 H61A 109.5
C58 C61 H61B 109.5
H61A C61 H61B 109.5
C58 C61 H61C 109.5
H61A C61 H61C 109.5
H61B C61 H61C 109.5
C57 C62 C49 121.5(4)
C57 C62 H62 119.2
C49 C62 H62 119.2
C64 C63 C76 117.4(4)
C64 C63 C32 121.6(4)
C76 C63 C32 120.9(4)
C63 C64 C65 123.2(5)
C63 C64 H64 118.4
C65 C64 H64 118.4
C70 C65 C64 117.2(5)
C70 C65 C66 122.8(5)
C64 C65 C66 120.1(5)
C69 C66 C65 112.7(5)
C69 C66 C68 109.8(6)
C65 C66 C68 108.8(5)
C69 C66 C67 106.6(6)
C65 C66 C67 108.9(5)
C68 C66 C67 109.9(6)
C66 C67 H67A 109.5
C66 C67 H67B 109.5
H67A C67 H67B 109.5
C66 C67 H67C 109.5
H67A C67 H67C 109.5
H67B C67 H67C 109.5
C66 C68 H68A 109.5
C66 C68 H68B 109.5
H68A C68 H68B 109.5
C66 C68 H68C 109.5
H68A C68 H68C 109.5
H68B C68 H68C 109.5
C66 C69 H69A 109.5
C66 C69 H69B 109.5
H69A C69 H69B 109.5
C66 C69 H69C 109.5
H69A C69 H69C 109.5
H69B C69 H69C 109.5
C65 C70 C71 123.1(5)
C65 C70 H70 118.4
C71 C70 H70 118.4
C76 C71 C70 116.7(5)
C76 C71 C72 123.4(5)
C70 C71 C72 119.9(5)
C75 C72 C71 111.1(5)
C75 C72 C74 107.7(5)
C71 C72 C74 107.9(5)
C75 C72 C73 109.3(6)
C71 C72 C73 111.9(5)
C74 C72 C73 108.8(5)
C72 C73 H73A 109.5
C72 C73 H73B 109.5
H73A C73 H73B 109.5
C72 C73 H73C 109.5
H73A C73 H73C 109.5
H73B C73 H73C 109.5
C72 C74 H74A 109.5
C72 C74 H74B 109.5
H74A C74 H74B 109.5
C72 C74 H74C 109.5
H74A C74 H74C 109.5
H74B C74 H74C 109.5
C72 C75 H75A 109.5
C72 C75 H75B 109.5
H75A C75 H75B 109.5
C72 C75 H75C 109.5
H75A C75 H75C 109.5
H75B C75 H75C 109.5
C71 C76 C63 122.4(5)
C71 C76 H76 118.8
C63 C76 H76 118.8
C90 C77 C78 119.6(5)
C90 C77 C33 121.7(4)
C78 C77 C33 118.6(4)
C79 C78 C77 121.5(5)
C79 C78 H78 119.3
C77 C78 H78 119.3
C78 C79 C84 117.3(5)
C78 C79 C80 120.8(5)
C84 C79 C80 121.8(5)
C83 C80 C82 110.7(7)
C81' C80 C79 113.5(8)
C83 C80 C79 111.6(6)
C82 C80 C79 113.9(6)
C81' C80 C83' 116.7(13)
C79 C80 C83' 111.3(9)
C81' C80 C82' 106.1(13)
C79 C80 C82' 103.5(8)
C83' C80 C82' 104.5(13)
C83 C80 C81 107.6(7)
C82 C80 C81 104.7(6)
C79 C80 C81 107.9(5)
C80 C81 H81A 109.5
C80 C81 H81B 109.5
H81A C81 H81B 109.5
C80 C81 H81C 109.5
H81A C81 H81C 109.5
H81B C81 H81C 109.5
C80 C82 H82A 109.5
C80 C82 H82B 109.5
H82A C82 H82B 109.5
C80 C82 H82C 109.5
H82A C82 H82C 109.5
H82B C82 H82C 109.5
C80 C83 H83A 109.5
C80 C83 H83B 109.5
H83A C83 H83B 109.5
C80 C83 H83C 109.5
H83A C83 H83C 109.5
H83B C83 H83C 109.5
C80 C81' H81D 109.5
C80 C81' H81E 109.5
H81D C81' H81E 109.5
C80 C81' H81F 109.5
H81D C81' H81F 109.5
H81E C81' H81F 109.5
C80 C82' H82D 109.5
C80 C82' H82E 109.5
H82D C82' H82E 109.5
C80 C82' H82F 109.5
H82D C82' H82F 109.5
H82E C82' H82F 109.5
C80 C83' H83D 109.5
C80 C83' H83E 109.5
H83D C83' H83E 109.5
C80 C83' H83F 109.5
H83D C83' H83F 109.5
H83E C83' H83F 109.5
C79 C84 C85 123.3(5)
C79 C84 H84 118.3
C85 C84 H84 118.3
C84 C85 C90 117.5(5)
C84 C85 C86 120.8(5)
C90 C85 C86 121.7(5)
C87 C86 C85 110.3(6)
C85 C86 C88' 116.3(11)
C85 C86 C89' 113.5(13)
C88' C86 C89' 119.9(15)
C87 C86 C89 109.6(8)
C85 C86 C89 112.1(6)
C87 C86 C88 106.6(7)
C85 C86 C88 108.1(6)
C89 C86 C88 110.0(7)
C85 C86 C87' 103.1(10)
C88' C86 C87' 101.3(16)
C89' C86 C87' 98.1(16)
C86 C87 H87A 109.5
C86 C87 H87B 109.5
H87A C87 H87B 109.5
C86 C87 H87C 109.5
H87A C87 H87C 109.5
H87B C87 H87C 109.5
C86 C88 H88A 109.5
C86 C88 H88B 109.5
H88A C88 H88B 109.5
C86 C88 H88C 109.5
H88A C88 H88C 109.5
H88B C88 H88C 109.5
C86 C89 H89A 109.5
C86 C89 H89B 109.5
H89A C89 H89B 109.5
C86 C89 H89C 109.5
H89A C89 H89C 109.5
H89B C89 H89C 109.5
C86 C87' H87D 109.5
C86 C87' H87E 109.5
H87D C87' H87E 109.5
C86 C87' H87F 109.5
H87D C87' H87F 109.5
H87E C87' H87F 109.5
C86 C88' H88D 109.5
C86 C88' H88E 109.5
H88D C88' H88E 109.5
C86 C88' H88F 109.5
H88D C88' H88F 109.5
H88E C88' H88F 109.5
C86 C89' H89D 109.5
C86 C89' H89E 109.5
H89D C89' H89E 109.5
C86 C89' H89F 109.5
H89D C89' H89F 109.5
H89E C89' H89F 109.5
C77 C90 C85 120.7(5)
C77 C90 H90 119.7
C85 C90 H90 119.7
C104 C91 C92 119.1(4)
C104 C91 C34 124.7(4)
C92 C91 C34 116.2(4)
C91 C92 C93 123.6(5)
C91 C92 H92 118.2
C93 C92 H92 118.2
C92 C93 C98 115.2(5)
C92 C93 C94 123.1(6)
C98 C93 C94 121.6(5)
C93 C94 C95 114.0(7)
C93 C94 C96 107.2(6)
C95 C94 C96 109.7(7)
C93 C94 C97 111.6(6)
C95 C94 C97 105.6(7)
C96 C94 C97 108.6(8)
C94 C95 H95A 109.5
C94 C95 H95B 109.5
H95A C95 H95B 109.5
C94 C95 H95C 109.5
H95A C95 H95C 109.5
H95B C95 H95C 109.5
C94 C96 H96A 109.5
C94 C96 H96B 109.5
H96A C96 H96B 109.5
C94 C96 H96C 109.5
H96A C96 H96C 109.5
H96B C96 H96C 109.5
C94 C97 H97A 109.5
C94 C97 H97B 109.5
H97A C97 H97B 109.5
C94 C97 H97C 109.5
H97A C97 H97C 109.5
H97B C97 H97C 109.5
C99 C98 C93 123.4(5)
C99 C98 H98 118.3
C93 C98 H98 118.3
C98 C99 C104 118.1(5)
C98 C99 C100 120.9(5)
C104 C99 C100 120.9(5)
C102 C100 C101 109.2(5)
C102 C100 C103 109.1(6)
C101 C100 C103 108.0(5)
C102 C100 C99 109.4(5)
C101 C100 C99 108.0(5)
C103 C100 C99 113.1(5)
C100 C101 H10A 109.5
C100 C101 H10B 109.5
H10A C101 H10B 109.5
C100 C101 H10C 109.5
H10A C101 H10C 109.5
H10B C101 H10C 109.5
C100 C102 H10D 109.5
C100 C102 H10E 109.5
H10D C102 H10E 109.5
C100 C102 H10F 109.5
H10D C102 H10F 109.5
H10E C102 H10F 109.5
C100 C103 H10G 109.5
C100 C103 H10H 109.5
H10G C103 H10H 109.5
C100 C103 H10I 109.5
H10G C103 H10I 109.5
H10H C103 H10I 109.5
C91 C104 C99 120.7(5)
C91 C104 H104 119.7
C99 C104 H104 119.7
C2 Th1 C20 104.39(16)
C2 Th1 C3 28.72(15)
C20 Th1 C3 117.21(15)
C2 Th1 C21 129.24(15)
C20 Th1 C21 30.00(15)
C3 Th1 C21 129.13(15)
C2 Th1 C24 80.44(15)
C20 Th1 C24 29.47(15)
C3 Th1 C24 88.05(15)
C21 Th1 C24 48.82(15)
C2 Th1 C23 87.48(16)
C20 Th1 C23 48.29(15)
C3 Th1 C23 80.77(15)
C21 Th1 C23 48.37(15)
C24 Th1 C23 29.02(15)
C2 Th1 C22 116.32(16)
C20 Th1 C22 48.41(15)
C3 Th1 C22 104.22(16)
C21 Th1 C22 29.09(16)
C24 Th1 C22 48.15(14)
C23 Th1 C22 29.20(15)
C2 Th1 C31 98.30(15)
C20 Th1 C31 106.53(14)
C3 Th1 C31 115.42(14)
C21 Th1 C31 112.78(15)
C24 Th1 C31 127.54(14)
C23 Th1 C31 154.65(15)
C22 Th1 C31 140.26(15)
C2 Th1 C30 127.34(15)
C20 Th1 C30 99.72(14)
C3 Th1 C30 138.46(14)
C21 Th1 C30 92.36(14)
C24 Th1 C30 128.60(15)
C23 Th1 C30 140.70(14)
C22 Th1 C30 114.77(15)
C31 Th1 C30 29.39(13)
C2 Th1 C34 127.78(15)
C20 Th1 C34 121.28(14)
C3 Th1 C34 121.49(14)
C21 Th1 C34 102.48(14)
C24 Th1 C34 149.97(15)
C23 Th1 C34 141.46(14)
C22 Th1 C34 112.75(14)
C31 Th1 C34 47.80(13)
C30 Th1 C34 28.96(13)
C2 Th1 C32 83.32(14)
C20 Th1 C32 134.61(14)
C3 Th1 C32 91.06(14)
C21 Th1 C32 139.66(14)
C24 Th1 C32 147.51(13)
C23 Th1 C32 170.80(14)
C22 Th1 C32 159.83(14)
C31 Th1 C32 28.99(13)
C30 Th1 C32 47.79(13)
C34 Th1 C32 47.16(13)
C2 Th1 C33 100.11(15)
C20 Th1 C33 146.91(14)
C3 Th1 C33 94.81(14)
C21 Th1 C33 130.56(14)
C24 Th1 C33 174.94(14)
C23 Th1 C33 155.72(14)
C22 Th1 C33 134.56(14)
C31 Th1 C33 47.41(13)
C30 Th1 C33 47.27(13)
C34 Th1 C33 28.24(13)
C32 Th1 C33 28.51(12)
C2 Th1 H1 108.7(13)
C20 Th1 H1 119.4(14)
C3 Th1 H1 80.2(13)
C21 Th1 H1 92.3(14)
C24 Th1 H1 112.9(14)
C23 Th1 H1 83.9(14)
C22 Th1 H1 71.4(14)
C31 Th1 H1 116.8(13)
C30 Th1 H1 98.5(13)
C34 Th1 H1 71.2(13)
C32 Th1 H1 98.9(14)
C33 Th1 H1 71.8(14)
C2 Th1 H3 47.0(7)
C20 Th1 H3 119.0(13)
C3 Th1 H3 18.4(7)
C21 Th1 H3 120.3(11)
C24 Th1 H3 90.1(13)
C23 Th1 H3 74.3(12)
C22 Th1 H3 92.1(10)
C31 Th1 H3 126.9(11)
C30 Th1 H3 141.2(13)
C34 Th1 H3 116.1(12)
C32 Th1 H3 99.1(12)
C33 Th1 H3 94.0(13)
H1 Th1 H3 62.7(16)

loop_
_geom_bond_atom_site_label_1
_geom_bond_atom_site_label_2
_geom_bond_distance
C2 C3 1.336(7)
C2 C10 1.481(7)
C2 Th1 2.475(5)
C3 C4 1.459(8)
C3 Th1 2.778(5)
C3 H3 0.978(19)
C4 C9 1.392(9)
C4 C5 1.395(9)
C5 C6 1.375(9)
C5 H5 0.9500
C6 C7 1.393(9)
C6 H6 0.9500
C7 C8 1.374(9)
C7 H7 0.9500
C8 C9 1.360(9)
C8 H8 0.9500
C9 H9 0.9500
C10 C15 1.396(7)
C10 C11 1.401(7)
C11 C12 1.382(7)
C11 H11 0.9500
C12 C13 1.377(8)
C12 H12 0.9500
C13 C14 1.359(9)
C13 H13 0.9500
C14 C15 1.381(8)
C14 H14 0.9500
C15 H15 0.9500
C20 C24 1.418(7)
C20 C21 1.437(7)
C20 C25 1.507(7)
C20 Th1 2.774(5)
C21 C22 1.404(8)
C21 C26 1.522(7)
C21 Th1 2.779(5)
C22 C23 1.416(7)
C22 C27 1.510(7)
C22 Th1 2.810(5)
C23 C24 1.406(7)
C23 C28 1.506(8)
C23 Th1 2.809(5)
C24 C29 1.494(7)
C24 Th1 2.801(5)
C25 H25A 0.9800
C25 H25B 0.9800
C25 H25C 0.9800
C26 H26A 0.9800
C26 H26B 0.9800
C26 H26C 0.9800
C27 H27A 0.9800
C27 H27B 0.9800
C27 H27C 0.9800
C28 H28A 0.9800
C28 H28B 0.9800
C28 H28C 0.9800
C29 H29A 0.9800
C29 H29B 0.9800
C29 H29C 0.9800
C30 C34 1.430(6)
C30 C31 1.438(6)
C30 C35 1.485(6)
C30 Th1 2.846(5)
C31 C32 1.435(6)
C31 C49 1.492(6)
C31 Th1 2.821(4)
C32 C33 1.432(6)
C32 C63 1.483(6)
C32 Th1 2.905(4)
C33 C34 1.411(7)
C33 C77 1.506(6)
C33 Th1 2.909(4)
C34 C91 1.513(6)
C34 Th1 2.872(4)
C35 C48 1.400(6)
C35 C36 1.404(6)
C36 C37 1.390(7)
C36 H36 0.9500
C37 C42 1.401(7)
C37 C38 1.524(7)
C38 C40 1.506(10)
C38 C39' 1.525(12)
C38 C41 1.543(9)
C38 C41' 1.551(12)
C38 C40' 1.556(13)
C38 C39 1.559(10)
C39 H39A 0.9800
C39 H39B 0.9800
C39 H39C 0.9800
C40 H40A 0.9800
C40 H40B 0.9800
C40 H40C 0.9800
C41 H41A 0.9800
C41 H41B 0.9800
C41 H41C 0.9800
C39' H39D 0.9800
C39' H39E 0.9800
C39' H39F 0.9800
C40' H40D 0.9800
C40' H40E 0.9800
C40' H40F 0.9800
C41' H41D 0.9800
C41' H41E 0.9800
C41' H41F 0.9800
C42 C43 1.397(7)
C42 H42 0.9500
C43 C48 1.390(7)
C43 C44 1.519(7)
C44 C47 1.528(7)
C44 C46 1.531(8)
C44 C45 1.551(8)
C45 H45A 0.9800
C45 H45B 0.9800
C45 H45C 0.9800
C46 H46A 0.9800
C46 H46B 0.9800
C46 H46C 0.9800
C47 H47A 0.9800
C47 H47B 0.9800
C47 H47C 0.9800
C48 H48 0.9500
C49 C62 1.401(6)
C49 C50 1.404(6)
C50 C51 1.396(6)
C50 H50 0.9500
C51 C56 1.384(7)
C51 C52 1.529(7)
C52 C53 1.515(9)
C52 C55 1.527(8)
C52 C54 1.543(10)
C53 H53A 0.9800
C53 H53B 0.9800
C53 H53C 0.9800
C54 H54A 0.9800
C54 H54B 0.9800
C54 H54C 0.9800
C55 H55A 0.9800
C55 H55B 0.9800
C55 H55C 0.9800
C56 C57 1.406(7)
C56 H56 0.9500
C57 C62 1.385(6)
C57 C58 1.535(6)
C58 C60 1.515(7)
C58 C59 1.537(7)
C58 C61 1.559(7)
C59 H59A 0.9800
C59 H59B 0.9800
C59 H59C 0.9800
C60 H60A 0.9800
C60 H60B 0.9800
C60 H60C 0.9800
C61 H61A 0.9800
C61 H61B 0.9800
C61 H61C 0.9800
C62 H62 0.9500
C63 C64 1.384(7)
C63 C76 1.405(7)
C64 C65 1.394(7)
C64 H64 0.9500
C65 C70 1.379(7)
C65 C66 1.527(7)
C66 C69 1.524(9)
C66 C68 1.536(9)
C66 C67 1.550(10)
C67 H67A 0.9800
C67 H67B 0.9800
C67 H67C 0.9800
C68 H68A 0.9800
C68 H68B 0.9800
C68 H68C 0.9800
C69 H69A 0.9800
C69 H69B 0.9800
C69 H69C 0.9800
C70 C71 1.412(7)
C70 H70 0.9500
C71 C76 1.393(7)
C71 C72 1.522(7)
C72 C75 1.519(9)
C72 C74 1.536(8)
C72 C73 1.542(8)
C73 H73A 0.9800
C73 H73B 0.9800
C73 H73C 0.9800
C74 H74A 0.9800
C74 H74B 0.9800
C74 H74C 0.9800
C75 H75A 0.9800
C75 H75B 0.9800
C75 H75C 0.9800
C76 H76 0.9500
C77 C90 1.392(7)
C77 C78 1.394(7)
C78 C79 1.389(7)
C78 H78 0.9500
C79 C84 1.390(7)
C79 C80 1.536(8)
C80 C81' 1.486(13)
C80 C83 1.487(9)
C80 C82 1.501(9)
C80 C83' 1.539(13)
C80 C82' 1.584(14)
C80 C81 1.596(10)
C81 H81A 0.9800
C81 H81B 0.9800
C81 H81C 0.9800
C82 H82A 0.9800
C82 H82B 0.9800
C82 H82C 0.9800
C83 H83A 0.9800
C83 H83B 0.9800
C83 H83C 0.9800
C81' H81D 0.9800
C81' H81E 0.9800
C81' H81F 0.9800
C82' H82D 0.9800
C82' H82E 0.9800
C82' H82F 0.9800
C83' H83D 0.9800
C83' H83E 0.9800
C83' H83F 0.9800
C84 C85 1.397(8)
C84 H84 0.9500
C85 C90 1.400(7)
C85 C86 1.517(8)
C86 C87 1.513(10)
C86 C88' 1.518(14)
C86 C89' 1.523(15)
C86 C89 1.528(10)
C86 C88 1.570(10)
C86 C87' 1.573(14)
C87 H87A 0.9800
C87 H87B 0.9800
C87 H87C 0.9800
C88 H88A 0.9800
C88 H88B 0.9800
C88 H88C 0.9800
C89 H89A 0.9800
C89 H89B 0.9800
C89 H89C 0.9800
C87' H87D 0.9800
C87' H87E 0.9800
C87' H87F 0.9800
C88' H88D 0.9800
C88' H88E 0.9800
C88' H88F 0.9800
C89' H89D 0.9800
C89' H89E 0.9800
C89' H89F 0.9800
C90 H90 0.9500
C91 C104 1.378(7)
C91 C92 1.379(7)
C92 C93 1.387(7)
C92 H92 0.9500
C93 C98 1.416(8)
C93 C94 1.502(9)
C94 C95 1.519(11)
C94 C96 1.524(11)
C94 C97 1.534(12)
C95 H95A 0.9800
C95 H95B 0.9800
C95 H95C 0.9800
C96 H96A 0.9800
C96 H96B 0.9800
C96 H96C 0.9800
C97 H97A 0.9800
C97 H97B 0.9800
C97 H97C 0.9800
C98 C99 1.375(8)
C98 H98 0.9500
C99 C104 1.406(7)
C99 C100 1.551(7)
C100 C102 1.527(9)
C100 C101 1.539(8)
C100 C103 1.541(8)
C101 H10A 0.9800
C101 H10B 0.9800
C101 H10C 0.9800
C102 H10D 0.9800
C102 H10E 0.9800
C102 H10F 0.9800
C103 H10G 0.9800
C103 H10H 0.9800
C103 H10I 0.9800
C104 H104 0.9500
Th1 H1 2.20(5)
Th1 H3 2.21(4)
